data_1507818
loop_
_publ_author_name
'Mandal, Amal Kumar'
'Suresh, Moorthy'
'Das, Priyadip'
'Suresh, E.'
'Baidya, Mithu'
'Ghosh, Sudip K.'
'Das, Amitava'

_publ_section_title
;
 Recognition of Hg2+ ion through restricted imine isomerization:
 crystallographic evidence and imaging in live cells.
;
_journal_issue 12
_journal_name_full 'Organic letters'
_journal_page_first 2980
_journal_page_last 2983
_journal_paper_doi 10.1021/ol3009733
_journal_volume 14
_journal_year 2012
_chemical_formula_sum 'C22 H16 Hg2 I4 N4'
_chemical_formula_weight 1245.17
_chemical_name_systematic
; 
 ? 
;
_space_group_IT_number 15
_symmetry_cell_setting monoclinic
_symmetry_space_group_name_Hall '-C 2yc'
_symmetry_space_group_name_H-M 'C 1 2/c 1'
_atom_sites_solution_hydrogens geom
_atom_sites_solution_primary direct
_atom_sites_solution_secondary difmap
_audit_creation_method SHELXL-97
_cell_angle_alpha 90.00
_cell_angle_beta 127.050(2)
_cell_angle_gamma 90.00
_cell_formula_units_Z 4
_cell_length_a 18.516(2)
_cell_length_b 12.5559(16)
_cell_length_c 15.301(2)
_cell_measurement_reflns_used 4238
_cell_measurement_temperature 110(2)
_cell_measurement_theta_max 28.21
_cell_measurement_theta_min 2.76
_cell_volume 2839.1(6)
_computing_cell_refinement 'BRUKER SMART'
_computing_data_collection 'BRUKER SMART'
_computing_data_reduction 'BRUKER SAINT'
_computing_molecular_graphics ORTEP
_computing_structure_refinement 'SHELXL-97 (Sheldrick, 1997)'
_computing_structure_solution 'SHELXS-97 (Sheldrick, 1990)'
_diffrn_ambient_temperature 110(2)
_diffrn_measured_fraction_theta_full 0.932
_diffrn_measured_fraction_theta_max 0.932
_diffrn_measurement_device_type 'BRUKER SMART APEX CCD DIFFRACTOMETER'
_diffrn_measurement_method 'OMEGA-PHI SCAN'
_diffrn_radiation_monochromator graphite
_diffrn_radiation_source 'fine-focus sealed tube'
_diffrn_radiation_type MoK\a
_diffrn_radiation_wavelength 0.71073
_diffrn_reflns_av_R_equivalents 0.0509
_diffrn_reflns_av_sigmaI/netI 0.0602
_diffrn_reflns_limit_h_max 21
_diffrn_reflns_limit_h_min -24
_diffrn_reflns_limit_k_max 16
_diffrn_reflns_limit_k_min -16
_diffrn_reflns_limit_l_max 19
_diffrn_reflns_limit_l_min -9
_diffrn_reflns_number 8301
_diffrn_reflns_theta_full 28.28
_diffrn_reflns_theta_max 28.28
_diffrn_reflns_theta_min 2.13
_exptl_absorpt_coefficient_mu 15.168
_exptl_absorpt_correction_T_max 0.2633
_exptl_absorpt_correction_T_min 0.1281
_exptl_absorpt_correction_type multi-scan
_exptl_absorpt_process_details 'BRUKER SADABS'
_exptl_crystal_colour Orange
_exptl_crystal_density_diffrn 2.913
_exptl_crystal_density_method 'not measured'
_exptl_crystal_description PLATES
_exptl_crystal_F_000 2192
_exptl_crystal_size_max 0.23
_exptl_crystal_size_mid 0.20
_exptl_crystal_size_min 0.12
_refine_diff_density_max 4.866
_refine_diff_density_min -2.080
_refine_diff_density_rms 0.346
_refine_ls_extinction_method none
_refine_ls_goodness_of_fit_ref 0.975
_refine_ls_hydrogen_treatment constr
_refine_ls_matrix_type full
_refine_ls_number_parameters 145
_refine_ls_number_reflns 3287
_refine_ls_number_restraints 0
_refine_ls_restrained_S_all 0.975
_refine_ls_R_factor_all 0.0548
_refine_ls_R_factor_gt 0.0510
_refine_ls_shift/su_max 0.000
_refine_ls_shift/su_mean 0.000
_refine_ls_structure_factor_coef Fsqd
_refine_ls_weighting_details 'calc w=1/[\s^2^(Fo^2^)+(0.0694P)^2^+97.1838P] where P=(Fo^2^+2Fc^2^)/3'
_refine_ls_weighting_scheme calc
_refine_ls_wR_factor_gt 0.1236
_refine_ls_wR_factor_ref 0.1266
_reflns_number_gt 3093
_reflns_number_total 3287
_reflns_threshold_expression >2sigma(I)
_cod_data_source_file ol3009733_si_001.cif
_cod_data_source_block hg2l2
_cod_depositor_comments
;
The following automatic conversions were performed:

'_symmetry_cell_setting' value 'Monoclinic' changed to 'monoclinic'
according to /home/saulius/struct/CIF-dictionaries/cif_core.dic
dictionary named 'cif_core.dic' version 2.4.1 from
2010-06-29.

'_exptl_absorpt_correction_type' value 'MULTI-SCAN'
changed to 'multi-scan' according to
/home/saulius/struct/CIF-dictionaries/cif_core.dic dictionary named
'cif_core.dic' version 2.4.1 from 2010-06-29.

Automatic conversion script
Id: cif_fix_values 1891 2012-01-12 08:04:46Z andrius 

 Adding full bibliography for 1507816--1507818.cif.
;
_cod_original_cell_volume 2839.2(6)
_cod_original_sg_symbol_H-M C2/c
_cod_database_code 1507818

loop_
_symmetry_equiv_pos_as_xyz
'x, y, z'
'-x, y, -z+1/2'
'x+1/2, y+1/2, z'
'-x+1/2, y+1/2, -z+1/2'
'-x, -y, -z'
'x, -y, z-1/2'
'-x+1/2, -y+1/2, -z'
'x+1/2, -y+1/2, z-1/2'

loop_
_atom_site_label
_atom_site_type_symbol
_atom_site_fract_x
_atom_site_fract_y
_atom_site_fract_z
_atom_site_U_iso_or_equiv
_atom_site_adp_type
_atom_site_occupancy
_atom_site_symmetry_multiplicity
_atom_site_calc_flag
_atom_site_refinement_flags
Hg1 Hg 0.41765(3) 0.33371(3) 0.38576(3) 0.02022(14) Uani 1 1 d .
I1 I 0.30274(5) 0.26739(5) 0.42699(6) 0.02434(18) Uani 1 1 d .
I2 I 0.42580(5) 0.52594(5) 0.32177(5) 0.02110(17) Uani 1 1 d .
N1 N 0.5289(6) 0.2014(7) 0.4694(7) 0.0180(16) Uani 1 1 d .
N2 N 0.3866(6) 0.1914(6) 0.2442(6) 0.0165(16) Uani 1 1 d .
C1 C 0.6013(7) 0.2049(8) 0.5740(8) 0.0194(19) Uani 1 1 d .
H1 H 0.6105 0.2647 0.6155 0.023 Uiso 1 1 calc R
C2 C 0.6634(7) 0.1223(8) 0.6230(8) 0.0205(19) Uani 1 1 d .
H2 H 0.7136 0.1270 0.6960 0.025 Uiso 1 1 calc R
C3 C 0.6501(7) 0.0338(8) 0.5628(8) 0.022(2) Uani 1 1 d .
H3 H 0.6908 -0.0227 0.5948 0.027 Uiso 1 1 calc R
C4 C 0.5757(7) 0.0290(8) 0.4539(9) 0.024(2) Uani 1 1 d .
H4 H 0.5659 -0.0300 0.4112 0.029 Uiso 1 1 calc R
C5 C 0.5157(6) 0.1148(8) 0.4094(7) 0.0173(18) Uani 1 1 d .
C6 C 0.4363(7) 0.1108(7) 0.2934(8) 0.0182(19) Uani 1 1 d .
H6 H 0.4222 0.0471 0.2552 0.022 Uiso 1 1 calc R
C7 C 0.3087(6) 0.1776(7) 0.1330(7) 0.0133(17) Uani 1 1 d .
C8 C 0.2526(7) 0.0913(8) 0.1033(8) 0.0191(19) Uani 1 1 d .
H8 H 0.2662 0.0401 0.1551 0.023 Uiso 1 1 calc R
C9 C 0.2897(6) 0.2563(7) 0.0547(7) 0.0117(16) Uani 1 1 d .
C10 C 0.3463(6) 0.3457(7) 0.0811(7) 0.0148(18) Uani 1 1 d .
H10 H 0.3990 0.3535 0.1521 0.018 Uiso 1 1 calc R
C11 C 0.3251(7) 0.4195(7) 0.0051(8) 0.0182(19) Uani 1 1 d .
H11 H 0.3625 0.4783 0.0248 0.022 Uiso 1 1 calc R

loop_
_atom_site_aniso_label
_atom_site_aniso_U_11
_atom_site_aniso_U_22
_atom_site_aniso_U_33
_atom_site_aniso_U_23
_atom_site_aniso_U_13
_atom_site_aniso_U_12
Hg1 0.0238(2) 0.0194(2) 0.0192(2) 0.00298(13) 0.01388(19) 0.00351(14)
I1 0.0292(4) 0.0243(4) 0.0259(4) 0.0041(2) 0.0201(3) 0.0017(3)
I2 0.0270(4) 0.0165(3) 0.0196(3) 0.0005(2) 0.0139(3) 0.0015(2)
N1 0.021(4) 0.020(4) 0.012(4) 0.006(3) 0.009(4) 0.004(3)
N2 0.019(4) 0.015(4) 0.010(4) 0.000(3) 0.006(4) 0.001(3)
C1 0.019(5) 0.021(5) 0.013(4) -0.007(4) 0.007(4) -0.003(4)
C2 0.018(5) 0.023(5) 0.013(4) -0.001(4) 0.006(4) -0.002(4)
C3 0.017(5) 0.020(5) 0.018(5) 0.009(4) 0.004(4) 0.013(4)
C4 0.027(6) 0.021(5) 0.020(5) 0.001(4) 0.013(5) 0.006(4)
C5 0.015(4) 0.026(5) 0.007(4) 0.002(3) 0.005(4) -0.002(4)
C6 0.032(5) 0.014(4) 0.015(4) -0.002(3) 0.017(5) -0.002(4)
C7 0.015(4) 0.014(4) 0.006(4) -0.003(3) 0.004(4) 0.000(3)
C8 0.020(5) 0.020(5) 0.019(5) 0.010(4) 0.012(4) 0.001(4)
C9 0.011(4) 0.016(4) 0.005(4) 0.002(3) 0.003(4) -0.001(3)
C10 0.012(4) 0.021(5) 0.005(4) -0.001(3) 0.001(4) -0.001(3)
C11 0.027(5) 0.012(4) 0.021(5) 0.002(3) 0.017(4) -0.004(4)

loop_
_atom_type_symbol
_atom_type_description
_atom_type_scat_dispersion_real
_atom_type_scat_dispersion_imag
_atom_type_scat_source
C C 0.0033 0.0016 'International Tables Vol C Tables 4.2.6.8 and 6.1.1.4'
H H 0.0000 0.0000 'International Tables Vol C Tables 4.2.6.8 and 6.1.1.4'
N N 0.0061 0.0033 'International Tables Vol C Tables 4.2.6.8 and 6.1.1.4'
I I -0.4742 1.8119 'International Tables Vol C Tables 4.2.6.8 and 6.1.1.4'
Hg Hg -2.3894 9.2266 'International Tables Vol C Tables 4.2.6.8 and 6.1.1.4'

loop_
_geom_angle_atom_site_label_1
_geom_angle_atom_site_label_2
_geom_angle_atom_site_label_3
_geom_angle
_geom_angle_site_symmetry_1
_geom_angle_site_symmetry_3
N1 Hg1 N2 69.3(3) . .
N1 Hg1 I2 128.6(2) . .
N2 Hg1 I2 110.69(17) . .
N1 Hg1 I1 102.3(2) . .
N2 Hg1 I1 100.03(18) . .
I2 Hg1 I1 126.83(2) . .
C1 N1 C5 118.9(8) . .
C1 N1 Hg1 123.5(7) . .
C5 N1 Hg1 117.5(6) . .
C6 N2 C7 117.4(8) . .
C6 N2 Hg1 109.8(6) . .
C7 N2 Hg1 129.4(6) . .
N1 C1 C2 122.1(9) . .
N1 C1 H1 118.9 . .
C2 C1 H1 118.9 . .
C3 C2 C1 119.4(9) . .
C3 C2 H2 120.3 . .
C1 C2 H2 120.3 . .
C2 C3 C4 119.4(9) . .
C2 C3 H3 120.3 . .
C4 C3 H3 120.3 . .
C3 C4 C5 118.4(9) . .
C3 C4 H4 120.8 . .
C5 C4 H4 120.8 . .
N1 C5 C4 121.8(9) . .
N1 C5 C6 119.3(9) . .
C4 C5 C6 118.9(9) . .
N2 C6 C5 121.9(9) . .
N2 C6 H6 119.0 . .
C5 C6 H6 119.0 . .
C8 C7 C9 120.9(8) . .
C8 C7 N2 120.6(8) . .
C9 C7 N2 118.5(8) . .
C7 C8 C11 120.0(8) . 7
C7 C8 H8 120.0 . .
C11 C8 H8 120.0 7 .
C10 C9 C9 119.1(10) . 7
C10 C9 C7 122.9(8) . .
C9 C9 C7 118.0(10) 7 .
C11 C10 C9 121.2(9) . .
C11 C10 H10 119.4 . .
C9 C10 H10 119.4 . .
C10 C11 C8 120.8(9) . 7
C10 C11 H11 119.6 . .
C8 C11 H11 119.6 7 .

loop_
_geom_bond_atom_site_label_1
_geom_bond_atom_site_label_2
_geom_bond_distance
_geom_bond_site_symmetry_2
Hg1 N1 2.338(8) .
Hg1 N2 2.591(8) .
Hg1 I2 2.6431(8) .
Hg1 I1 2.6899(8) .
N1 C1 1.332(13) .
N1 C5 1.347(13) .
N2 C6 1.267(13) .
N2 C7 1.431(12) .
C1 C2 1.386(15) .
C1 H1 0.9300 .
C2 C3 1.368(14) .
C2 H2 0.9300 .
C3 C4 1.383(15) .
C3 H3 0.9300 .
C4 C5 1.396(14) .
C4 H4 0.9300 .
C5 C6 1.473(13) .
C6 H6 0.9300 .
C7 C8 1.375(13) .
C7 C9 1.425(12) .
C8 C11 1.401(14) 7
C8 H8 0.9300 .
C9 C10 1.418(13) .
C9 C9 1.422(17) 7
C10 C11 1.348(12) .
C10 H10 0.9300 .
C11 C8 1.401(14) 7
C11 H11 0.9300 .
